data_4088899
loop_
_publ_author_name
'Shvydkiy, Nikita V.'
'Trifonova, Evgeniya A.'
'Shved, Andrei M.'
'Nelyubina, Yulia V.'
'Chusov, Denis'
'Perekalin, Dmitry S.'
'Kudinov, Alexander R.'

_publ_section_title
;
 Cyclobutadiene Arene Complexes of Rhodium and Iridium
;
_journal_issue 17
_journal_name_full Organometallics
_journal_page_first 3025
_journal_paper_doi 10.1021/acs.organomet.6b00539
_journal_volume 35
_journal_year 2016
_chemical_formula_moiety 'C25 H38 O2 Rh, B F4'
_chemical_formula_sum 'C25 H38 B F4 O2 Rh'
_chemical_formula_weight 560.27
_space_group_crystal_system triclinic
_space_group_IT_number 2
_space_group_name_Hall '-P 1'
_space_group_name_H-M_alt 'P -1'
_atom_sites_solution_hydrogens mixed
_audit_creation_method SHELXL-2014/6
_cell_angle_alpha 95.973(2)
_cell_angle_beta 95.706(2)
_cell_angle_gamma 110.448(2)
_cell_formula_units_Z 2
_cell_length_a 8.8170(7)
_cell_length_b 8.9463(7)
_cell_length_c 18.1443(14)
_cell_measurement_reflns_used 2606
_cell_measurement_temperature 120(2)
_cell_measurement_theta_max 30
_cell_measurement_theta_min 3
_cell_volume 1319.52(18)
_computing_cell_refinement 'APEX2 (Bruker, 2005)'
_computing_data_collection 'APEX2 (Bruker, 2005)'
_computing_data_reduction 'APEX2 (Bruker, 2005)'
_computing_molecular_graphics 'SHELXL-2014/6 (Sheldrick, 2014)'
_computing_publication_material 'SHELXL-2014/6 (Sheldrick, 2014)'
_computing_structure_refinement 'SHELXL-2014/6 (Sheldrick, 2014)'
_computing_structure_solution 'APEX2 (Bruker, 2005)'
_diffrn_ambient_temperature 120(2)
_diffrn_measured_fraction_theta_full 1.000
_diffrn_measured_fraction_theta_max 0.999
_diffrn_measurement_device_type 'Bruker APEX2 CCD area detector'
_diffrn_measurement_method 'phi and omega scans'
_diffrn_radiation_type MoK\a
_diffrn_radiation_wavelength 0.71073
_diffrn_reflns_av_R_equivalents 0.0381
_diffrn_reflns_av_unetI/netI 0.0520
_diffrn_reflns_Laue_measured_fraction_full 1.000
_diffrn_reflns_Laue_measured_fraction_max 0.999
_diffrn_reflns_limit_h_max 11
_diffrn_reflns_limit_h_min -11
_diffrn_reflns_limit_k_max 11
_diffrn_reflns_limit_k_min -11
_diffrn_reflns_limit_l_max 23
_diffrn_reflns_limit_l_min -23
_diffrn_reflns_number 13855
_diffrn_reflns_point_group_measured_fraction_full 1.000
_diffrn_reflns_point_group_measured_fraction_max 0.999
_diffrn_reflns_theta_full 25.242
_diffrn_reflns_theta_max 26.999
_diffrn_reflns_theta_min 2.282
_exptl_absorpt_coefficient_mu 0.694
_exptl_absorpt_correction_T_max 0.4330
_exptl_absorpt_correction_T_min 0.3733
_exptl_absorpt_correction_type multi-scan
_exptl_absorpt_process_details 'APEX2 (Bruker, 2005)'
_exptl_crystal_colour yellow
_exptl_crystal_density_diffrn 1.410
_exptl_crystal_description prism
_exptl_crystal_F_000 580
_exptl_crystal_size_max 0.250
_exptl_crystal_size_mid 0.150
_exptl_crystal_size_min 0.050
_refine_diff_density_max 1.286
_refine_diff_density_min -0.553
_refine_diff_density_rms 0.085
_refine_ls_extinction_method none
_refine_ls_goodness_of_fit_ref 1.020
_refine_ls_hydrogen_treatment constr
_refine_ls_matrix_type full
_refine_ls_number_parameters 310
_refine_ls_number_reflns 5765
_refine_ls_number_restraints 2
_refine_ls_restrained_S_all 1.021
_refine_ls_R_factor_all 0.0481
_refine_ls_R_factor_gt 0.0372
_refine_ls_shift/su_max 0.003
_refine_ls_shift/su_mean 0.000
_refine_ls_structure_factor_coef Fsqd
_refine_ls_weighting_details 'w=1/[\s^2^(Fo^2^)+(0.0493P)^2^+0.0977P] where P=(Fo^2^+2Fc^2^)/3'
_refine_ls_weighting_scheme calc
_refine_ls_wR_factor_gt 0.0856
_refine_ls_wR_factor_ref 0.0914
_reflns_Friedel_coverage 0.000
_reflns_number_gt 4921
_reflns_number_total 5765
_reflns_threshold_expression 'I > 2\s(I)'
_cod_data_source_file om6b00539_si_002.cif
_cod_data_source_block 1d
_cod_database_code 4088899
_shelx_space_group_comment
;
The symmetry employed for this shelxl refinement is uniquely defined
by the following loop, which should always be used as a source of
symmetry information in preference to the above space-group names.
They are only intended as comments.
;
_shelx_estimated_absorpt_t_min 0.846
_shelx_estimated_absorpt_t_max 0.966
_shelxl_version_number 2014/6

loop_
_space_group_symop_operation_xyz
'x, y, z'
'-x, -y, -z'

loop_
_atom_site_label
_atom_site_type_symbol
_atom_site_fract_x
_atom_site_fract_y
_atom_site_fract_z
_atom_site_U_iso_or_equiv
_atom_site_adp_type
_atom_site_occupancy
_atom_site_site_symmetry_order
_atom_site_calc_flag
_atom_site_refinement_flags_posn
_atom_site_refinement_flags_adp
_atom_site_refinement_flags_occupancy
_atom_site_disorder_assembly
_atom_site_disorder_group
Rh1 Rh 0.77038(3) 0.55702(3) 0.24823(2) 0.01948(8) Uani 1 1 d . . . . .
C1 C 0.5667(4) 0.4041(4) 0.17218(16) 0.0261(6) Uani 1 1 d . . . . .
C2 C 0.7118(4) 0.3730(4) 0.15643(16) 0.0261(6) Uani 1 1 d . . . . .
C3 C 0.7766(4) 0.5316(4) 0.13259(16) 0.0282(7) Uani 1 1 d . . . . .
C4 C 0.6312(4) 0.5617(4) 0.14836(16) 0.0276(7) Uani 1 1 d . . . . .
C5 C 0.4055(4) 0.3084(4) 0.19450(19) 0.0367(8) Uani 1 1 d . . . . .
H5A H 0.3627 0.3830 0.2220 0.044 Uiso 1 1 calc R U . . .
H5B H 0.4223 0.2346 0.2288 0.044 Uiso 1 1 calc R U . . .
C6 C 0.2799(5) 0.2103(5) 0.1271(2) 0.0552(11) Uani 1 1 d . . . . .
H6A H 0.1765 0.1507 0.1441 0.083 Uiso 1 1 calc R U . . .
H6B H 0.3203 0.1340 0.1005 0.083 Uiso 1 1 calc R U . . .
H6C H 0.2619 0.2830 0.0932 0.083 Uiso 1 1 calc R U . . .
C7 C 0.7639(5) 0.2312(4) 0.15512(18) 0.0353(8) Uani 1 1 d . . . . .
H7A H 0.7096 0.1625 0.1914 0.042 Uiso 1 1 calc R U . . .
H7B H 0.8835 0.2695 0.1711 0.042 Uiso 1 1 calc R U . . .
C8 C 0.7221(6) 0.1306(4) 0.0777(2) 0.0525(11) Uani 1 1 d . . . . .
H8A H 0.7617 0.0411 0.0791 0.079 Uiso 1 1 calc R U . . .
H8B H 0.7745 0.1983 0.0415 0.079 Uiso 1 1 calc R U . . .
H8C H 0.6032 0.0875 0.0627 0.079 Uiso 1 1 calc R U . . .
C9 C 0.9179(4) 0.6155(5) 0.09436(19) 0.0453(9) Uani 1 1 d D . . . .
H9C H 0.8909 0.5648 0.0412 0.054 Uiso 0.248(6) 1 calc R U P A 2
H9D H 1.0126 0.5913 0.1163 0.054 Uiso 0.248(6) 1 calc R U P A 2
H9A H 0.9470 0.7333 0.1074 0.054 Uiso 0.752(6) 1 calc R U P A 1
H9B H 0.8826 0.5876 0.0396 0.054 Uiso 0.752(6) 1 calc R U P A 1
C10 C 1.0701(6) 0.5766(7) 0.1131(3) 0.0558(15) Uani 0.752(6) 1 d D . P A 1
H10A H 1.1577 0.6419 0.0878 0.084 Uiso 0.752(6) 1 calc R U P A 1
H10B H 1.0459 0.4619 0.0963 0.084 Uiso 0.752(6) 1 calc R U P A 1
H10C H 1.1051 0.6009 0.1674 0.084 Uiso 0.752(6) 1 calc R U P A 1
C10' C 0.975(2) 0.7965(8) 0.0953(9) 0.0558(15) Uani 0.248(6) 1 d D . P A 2
H10D H 1.0049 0.8222 0.0462 0.084 Uiso 0.248(6) 1 calc R U P A 2
H10E H 1.0709 0.8500 0.1339 0.084 Uiso 0.248(6) 1 calc R U P A 2
H10F H 0.8871 0.8343 0.1064 0.084 Uiso 0.248(6) 1 calc R U P A 2
C11 C 0.5652(5) 0.6914(4) 0.13728(19) 0.0403(9) Uani 1 1 d . . . . .
H11A H 0.6551 0.7977 0.1513 0.048 Uiso 1 1 calc R U . . .
H11B H 0.4824 0.6864 0.1710 0.048 Uiso 1 1 calc R U . . .
C12 C 0.4874(6) 0.6772(5) 0.0567(2) 0.0600(12) Uani 1 1 d . . . . .
H12A H 0.4408 0.7613 0.0529 0.090 Uiso 1 1 calc R U . . .
H12B H 0.4005 0.5709 0.0420 0.090 Uiso 1 1 calc R U . . .
H12C H 0.5708 0.6903 0.0235 0.090 Uiso 1 1 calc R U . . .
C13 C 0.8010(3) 0.4880(3) 0.36529(15) 0.0205(6) Uani 1 1 d . . . . .
C14 C 0.9583(3) 0.5439(3) 0.34164(15) 0.0203(6) Uani 1 1 d . . . . .
C15 C 1.0177(3) 0.6982(3) 0.31951(15) 0.0227(6) Uani 1 1 d . . . . .
H15A H 1.1178 0.7278 0.2943 0.027 Uiso 1 1 calc R U . . .
C16 C 0.9260(4) 0.7996(3) 0.31960(15) 0.0231(6) Uani 1 1 d . . . . .
C17 C 0.7717(4) 0.7433(3) 0.34390(15) 0.0226(6) Uani 1 1 d . . . . .
H17A H 0.6975 0.8050 0.3365 0.027 Uiso 1 1 calc R U . . .
C18 C 0.7090(3) 0.5906(3) 0.36707(15) 0.0214(6) Uani 1 1 d . . . . .
C19 C 1.0626(4) 0.4415(4) 0.33854(17) 0.0274(7) Uani 1 1 d . . . . .
H19A H 1.0818 0.4116 0.3881 0.041 Uiso 1 1 calc R U . . .
H19B H 1.1676 0.5027 0.3234 0.041 Uiso 1 1 calc R U . . .
H19C H 1.0061 0.3436 0.3021 0.041 Uiso 1 1 calc R U . . .
C20 C 0.9917(4) 0.9639(3) 0.29584(18) 0.0295(7) Uani 1 1 d . . . . .
H20A H 1.0490 1.0448 0.3399 0.044 Uiso 1 1 calc R U . . .
H20B H 0.9009 0.9898 0.2722 0.044 Uiso 1 1 calc R U . . .
H20C H 1.0680 0.9641 0.2601 0.044 Uiso 1 1 calc R U . . .
C21 C 0.5441(4) 0.5426(4) 0.39389(18) 0.0315(7) Uani 1 1 d . . . . .
H21A H 0.5595 0.5691 0.4486 0.047 Uiso 1 1 calc R U . . .
H21B H 0.4851 0.4263 0.3792 0.047 Uiso 1 1 calc R U . . .
H21C H 0.4806 0.6013 0.3713 0.047 Uiso 1 1 calc R U . . .
C22 C 0.7351(3) 0.3236(3) 0.38995(15) 0.0225(6) Uani 1 1 d . . . . .
H22A H 0.7923 0.2552 0.3689 0.027 Uiso 1 1 calc R U . . .
H22B H 0.6172 0.2712 0.3701 0.027 Uiso 1 1 calc R U . . .
C23 C 0.7580(4) 0.3358(3) 0.47528(16) 0.0238(6) Uani 1 1 d . . . . .
H23A H 0.8744 0.3974 0.4956 0.029 Uiso 1 1 calc R U . . .
H23B H 0.6920 0.3950 0.4961 0.029 Uiso 1 1 calc R U . . .
C24 C 0.7063(4) 0.1687(4) 0.49949(16) 0.0256(6) Uani 1 1 d . . . . .
H24A H 0.6813 0.1773 0.5514 0.031 Uiso 1 1 calc R U . . .
H24B H 0.6048 0.0965 0.4668 0.031 Uiso 1 1 calc R U . . .
C25 C 0.8350(4) 0.0946(4) 0.49598(15) 0.0249(6) Uani 1 1 d . . . . .
O1 O 0.9726(2) 0.1656(3) 0.48361(12) 0.0293(5) Uani 1 1 d . . . . .
O2 O 0.7828(3) -0.0567(2) 0.50892(12) 0.0307(5) Uani 1 1 d . . . . .
H2O H 0.8767 -0.0890 0.5015 0.037 Uiso 1 1 d R U . . .
B1 B 0.4340(4) -0.0802(4) 0.2794(2) 0.0285(8) Uani 1 1 d . . . . .
F1 F 0.3552(3) -0.0802(3) 0.21037(12) 0.0595(6) Uani 1 1 d . . . . .
F2 F 0.3860(2) 0.0079(3) 0.33305(12) 0.0491(5) Uani 1 1 d . . . . .
F3 F 0.3917(2) -0.2390(2) 0.29287(13) 0.0492(6) Uani 1 1 d . . . . .
F4 F 0.6023(2) -0.0133(2) 0.28071(12) 0.0400(5) Uani 1 1 d . . . . .

loop_
_atom_site_aniso_label
_atom_site_aniso_U_11
_atom_site_aniso_U_22
_atom_site_aniso_U_33
_atom_site_aniso_U_23
_atom_site_aniso_U_13
_atom_site_aniso_U_12
Rh1 0.02173(13) 0.01894(12) 0.01630(12) 0.00443(8) 0.00138(8) 0.00546(9)
C1 0.0296(16) 0.0242(15) 0.0188(14) 0.0027(12) -0.0054(12) 0.0051(13)
C2 0.0348(17) 0.0229(15) 0.0170(14) 0.0018(12) 0.0011(12) 0.0072(13)
C3 0.0383(18) 0.0249(16) 0.0164(14) 0.0025(12) 0.0011(13) 0.0062(14)
C4 0.0352(17) 0.0248(16) 0.0175(14) 0.0030(12) -0.0038(12) 0.0064(13)
C5 0.0285(17) 0.0362(19) 0.0349(18) 0.0092(15) -0.0035(14) 0.0001(15)
C6 0.038(2) 0.055(3) 0.052(2) 0.012(2) -0.0119(18) -0.0051(19)
C7 0.051(2) 0.0299(18) 0.0275(17) 0.0039(14) 0.0016(15) 0.0184(16)
C8 0.083(3) 0.033(2) 0.040(2) -0.0062(17) -0.008(2) 0.028(2)
C9 0.055(2) 0.043(2) 0.0252(17) 0.0031(15) 0.0138(16) 0.0013(18)
C10 0.045(3) 0.067(4) 0.043(3) -0.002(3) 0.021(2) 0.005(3)
C10' 0.045(3) 0.067(4) 0.043(3) -0.002(3) 0.021(2) 0.005(3)
C11 0.058(2) 0.0305(18) 0.0330(18) 0.0028(15) -0.0104(16) 0.0213(17)
C12 0.089(3) 0.045(2) 0.042(2) 0.0015(18) -0.026(2) 0.030(2)
C13 0.0218(14) 0.0227(14) 0.0155(13) 0.0039(11) 0.0005(11) 0.0066(12)
C14 0.0214(14) 0.0226(15) 0.0153(13) 0.0024(11) -0.0003(11) 0.0072(12)
C15 0.0204(14) 0.0243(15) 0.0199(14) 0.0022(12) 0.0027(11) 0.0043(12)
C16 0.0254(15) 0.0232(15) 0.0191(14) 0.0021(12) 0.0007(11) 0.0080(12)
C17 0.0272(15) 0.0248(15) 0.0185(14) 0.0023(12) 0.0014(12) 0.0136(13)
C18 0.0214(14) 0.0266(15) 0.0165(13) 0.0055(11) 0.0025(11) 0.0085(12)
C19 0.0284(16) 0.0263(16) 0.0303(16) 0.0037(13) 0.0038(13) 0.0137(13)
C20 0.0314(17) 0.0197(15) 0.0331(17) 0.0076(13) 0.0017(13) 0.0037(13)
C21 0.0257(16) 0.0433(19) 0.0348(17) 0.0163(15) 0.0112(13) 0.0190(15)
C22 0.0217(15) 0.0235(15) 0.0207(14) 0.0057(12) 0.0030(11) 0.0054(12)
C23 0.0223(15) 0.0235(15) 0.0256(15) 0.0080(12) 0.0025(12) 0.0075(12)
C24 0.0230(15) 0.0294(16) 0.0241(15) 0.0122(13) 0.0055(12) 0.0064(13)
C25 0.0290(16) 0.0264(16) 0.0164(13) 0.0060(12) 0.0014(12) 0.0062(13)
O1 0.0244(11) 0.0279(11) 0.0360(12) 0.0122(10) 0.0056(9) 0.0078(9)
O2 0.0314(12) 0.0245(11) 0.0363(12) 0.0103(9) 0.0097(10) 0.0075(9)
B1 0.0262(18) 0.0203(17) 0.037(2) 0.0059(15) 0.0030(15) 0.0060(14)
F1 0.0797(17) 0.0519(14) 0.0485(13) 0.0055(11) -0.0175(12) 0.0336(13)
F2 0.0306(11) 0.0492(13) 0.0598(14) -0.0050(11) 0.0146(10) 0.0066(10)
F3 0.0316(11) 0.0321(11) 0.0879(17) 0.0320(11) 0.0134(11) 0.0087(9)
F4 0.0281(10) 0.0264(10) 0.0637(13) 0.0077(9) 0.0181(9) 0.0042(8)

loop_
_atom_type_symbol
_atom_type_description
_atom_type_scat_dispersion_real
_atom_type_scat_dispersion_imag
_atom_type_scat_source
C C 0.0033 0.0016 'International Tables Vol C Tables 4.2.6.8 and 6.1.1.4'
H H 0.0000 0.0000 'International Tables Vol C Tables 4.2.6.8 and 6.1.1.4'
O O 0.0106 0.0060 'International Tables Vol C Tables 4.2.6.8 and 6.1.1.4'
F F 0.0171 0.0103 'International Tables Vol C Tables 4.2.6.8 and 6.1.1.4'
Rh Rh -1.1178 0.9187 'International Tables Vol C Tables 4.2.6.8 and 6.1.1.4'
B B 0.0013 0.0007 'International Tables Vol C Tables 4.2.6.8 and 6.1.1.4'

loop_
_geom_angle_atom_site_label_1
_geom_angle_atom_site_label_2
_geom_angle_atom_site_label_3
_geom_angle
C3 Rh1 C1 58.54(12)
C3 Rh1 C4 40.39(12)
C1 Rh1 C4 40.56(11)
C3 Rh1 C2 40.77(11)
C1 Rh1 C2 40.37(12)
C4 Rh1 C2 58.75(12)
C3 Rh1 C17 140.07(11)
C1 Rh1 C17 126.65(11)
C4 Rh1 C17 112.88(11)
C2 Rh1 C17 167.00(11)
C3 Rh1 C15 114.47(11)
C1 Rh1 C15 169.30(11)
C4 Rh1 C15 140.19(11)
C2 Rh1 C15 128.94(11)
C17 Rh1 C15 64.03(10)
C3 Rh1 C13 153.90(12)
C1 Rh1 C13 117.26(11)
C4 Rh1 C13 153.37(11)
C2 Rh1 C13 117.30(11)
C17 Rh1 C13 65.01(10)
C15 Rh1 C13 64.87(10)
C3 Rh1 C18 167.24(11)
C1 Rh1 C18 112.32(11)
C4 Rh1 C18 126.86(11)
C2 Rh1 C18 138.81(11)
C17 Rh1 C18 35.98(10)
C15 Rh1 C18 75.85(10)
C13 Rh1 C18 36.19(10)
C3 Rh1 C16 118.42(11)
C1 Rh1 C16 153.15(11)
C4 Rh1 C16 117.51(11)
C2 Rh1 C16 155.07(11)
C17 Rh1 C16 35.95(10)
C15 Rh1 C16 35.94(10)
C13 Rh1 C16 77.33(10)
C18 Rh1 C16 65.01(10)
C3 Rh1 C14 127.97(11)
C1 Rh1 C14 139.98(11)
C4 Rh1 C14 168.36(11)
C2 Rh1 C14 113.54(11)
C17 Rh1 C14 76.24(10)
C15 Rh1 C14 35.98(10)
C13 Rh1 C14 36.30(10)
C18 Rh1 C14 64.79(10)
C16 Rh1 C14 65.21(10)
C2 C1 C4 90.4(2)
C2 C1 C5 135.7(3)
C4 C1 C5 133.5(3)
C2 C1 Rh1 69.95(16)
C4 C1 Rh1 69.73(16)
C5 C1 Rh1 124.0(2)
C1 C2 C3 89.6(2)
C1 C2 C7 135.3(3)
C3 C2 C7 134.7(3)
C1 C2 Rh1 69.68(16)
C3 C2 Rh1 69.40(16)
C7 C2 Rh1 124.5(2)
C4 C3 C2 90.1(2)
C4 C3 C9 134.1(3)
C2 C3 C9 134.9(3)
C4 C3 Rh1 69.89(16)
C2 C3 Rh1 69.83(16)
C9 C3 Rh1 126.3(2)
C3 C4 C1 89.9(2)
C3 C4 C11 135.4(3)
C1 C4 C11 134.4(3)
C3 C4 Rh1 69.71(16)
C1 C4 Rh1 69.71(15)
C11 C4 Rh1 123.4(2)
C1 C5 C6 112.2(3)
C1 C5 H5A 109.2
C6 C5 H5A 109.2
C1 C5 H5B 109.2
C6 C5 H5B 109.2
H5A C5 H5B 107.9
C5 C6 H6A 109.5
C5 C6 H6B 109.5
H6A C6 H6B 109.5
C5 C6 H6C 109.5
H6A C6 H6C 109.5
H6B C6 H6C 109.5
C2 C7 C8 112.3(3)
C2 C7 H7A 109.1
C8 C7 H7A 109.1
C2 C7 H7B 109.1
C8 C7 H7B 109.1
H7A C7 H7B 107.9
C7 C8 H8A 109.5
C7 C8 H8B 109.5
H8A C8 H8B 109.5
C7 C8 H8C 109.5
H8A C8 H8C 109.5
H8B C8 H8C 109.5
C3 C9 C10 115.5(3)
C3 C9 C10' 120.4(6)
C3 C9 H9C 107.2
C10' C9 H9C 107.2
C3 C9 H9D 107.2
C10' C9 H9D 107.2
H9C C9 H9D 106.9
C3 C9 H9A 108.4
C10 C9 H9A 108.4
C3 C9 H9B 108.4
C10 C9 H9B 108.4
H9A C9 H9B 107.5
C9 C10 H10A 109.5
C9 C10 H10B 109.5
H10A C10 H10B 109.5
C9 C10 H10C 109.5
H10A C10 H10C 109.5
H10B C10 H10C 109.5
C9 C10' H10D 109.5
C9 C10' H10E 109.5
H10D C10' H10E 109.5
C9 C10' H10F 109.5
H10D C10' H10F 109.5
H10E C10' H10F 109.5
C4 C11 C12 112.6(3)
C4 C11 H11A 109.1
C12 C11 H11A 109.1
C4 C11 H11B 109.1
C12 C11 H11B 109.1
H11A C11 H11B 107.8
C11 C12 H12A 109.5
C11 C12 H12B 109.5
H12A C12 H12B 109.5
C11 C12 H12C 109.5
H12A C12 H12C 109.5
H12B C12 H12C 109.5
C18 C13 C14 119.0(3)
C18 C13 C22 120.5(2)
C14 C13 C22 120.5(2)
C18 C13 Rh1 71.92(15)
C14 C13 Rh1 71.93(15)
C22 C13 Rh1 128.96(19)
C15 C14 C13 119.4(3)
C15 C14 C19 118.8(3)
C13 C14 C19 121.8(3)
C15 C14 Rh1 71.56(15)
C13 C14 Rh1 71.77(15)
C19 C14 Rh1 127.81(19)
C16 C15 C14 122.1(3)
C16 C15 Rh1 72.48(16)
C14 C15 Rh1 72.46(16)
C16 C15 H15A 118.5
C14 C15 H15A 118.5
Rh1 C15 H15A 118.5
C17 C16 C15 117.8(3)
C17 C16 C20 120.9(3)
C15 C16 C20 121.2(3)
C17 C16 Rh1 71.36(16)
C15 C16 Rh1 71.58(16)
C20 C16 Rh1 128.9(2)
C16 C17 C18 121.7(3)
C16 C17 Rh1 72.69(16)
C18 C17 Rh1 72.61(16)
C16 C17 H17A 118.7
C18 C17 H17A 118.7
Rh1 C17 H17A 118.7
C17 C18 C13 120.0(3)
C17 C18 C21 117.8(3)
C13 C18 C21 122.2(3)
C17 C18 Rh1 71.41(15)
C13 C18 Rh1 71.89(15)
C21 C18 Rh1 129.4(2)
C14 C19 H19A 109.5
C14 C19 H19B 109.5
H19A C19 H19B 109.5
C14 C19 H19C 109.5
H19A C19 H19C 109.5
H19B C19 H19C 109.5
C16 C20 H20A 109.5
C16 C20 H20B 109.5
H20A C20 H20B 109.5
C16 C20 H20C 109.5
H20A C20 H20C 109.5
H20B C20 H20C 109.5
C18 C21 H21A 109.5
C18 C21 H21B 109.5
H21A C21 H21B 109.5
C18 C21 H21C 109.5
H21A C21 H21C 109.5
H21B C21 H21C 109.5
C13 C22 C23 111.6(2)
C13 C22 H22A 109.3
C23 C22 H22A 109.3
C13 C22 H22B 109.3
C23 C22 H22B 109.3
H22A C22 H22B 108.0
C24 C23 C22 111.2(2)
C24 C23 H23A 109.4
C22 C23 H23A 109.4
C24 C23 H23B 109.4
C22 C23 H23B 109.4
H23A C23 H23B 108.0
C25 C24 C23 113.0(2)
C25 C24 H24A 109.0
C23 C24 H24A 109.0
C25 C24 H24B 109.0
C23 C24 H24B 109.0
H24A C24 H24B 107.8
O1 C25 O2 123.3(3)
O1 C25 C24 124.0(3)
O2 C25 C24 112.7(2)
C25 O2 H2O 102.7
F1 B1 F2 109.0(3)
F1 B1 F4 110.0(3)
F2 B1 F4 110.1(3)
F1 B1 F3 108.5(3)
F2 B1 F3 110.1(3)
F4 B1 F3 109.0(3)

loop_
_geom_bond_atom_site_label_1
_geom_bond_atom_site_label_2
_geom_bond_distance
Rh1 C3 2.095(3)
Rh1 C1 2.097(3)
Rh1 C4 2.098(3)
Rh1 C2 2.101(3)
Rh1 C17 2.274(3)
Rh1 C15 2.280(3)
Rh1 C13 2.290(3)
Rh1 C18 2.290(3)
Rh1 C16 2.292(3)
Rh1 C14 2.292(3)
C1 C2 1.449(4)
C1 C4 1.454(4)
C1 C5 1.501(4)
C2 C3 1.461(4)
C2 C7 1.492(4)
C3 C4 1.447(5)
C3 C9 1.491(4)
C4 C11 1.491(4)
C5 C6 1.524(5)
C5 H5A 0.9900
C5 H5B 0.9900
C6 H6A 0.9800
C6 H6B 0.9800
C6 H6C 0.9800
C7 C8 1.523(4)
C7 H7A 0.9900
C7 H7B 0.9900
C8 H8A 0.9800
C8 H8B 0.9800
C8 H8C 0.9800
C9 C10 1.516(4)
C9 C10' 1.516(5)
C9 H9C 0.9900
C9 H9D 0.9900
C9 H9A 0.9900
C9 H9B 0.9900
C10 H10A 0.9800
C10 H10B 0.9800
C10 H10C 0.9800
C10' H10D 0.9800
C10' H10E 0.9800
C10' H10F 0.9800
C11 C12 1.525(5)
C11 H11A 0.9900
C11 H11B 0.9900
C12 H12A 0.9800
C12 H12B 0.9800
C12 H12C 0.9800
C13 C18 1.422(4)
C13 C14 1.427(4)
C13 C22 1.514(4)
C14 C15 1.412(4)
C14 C19 1.509(4)
C15 C16 1.410(4)
C15 H15A 1.0000
C16 C17 1.409(4)
C16 C20 1.506(4)
C17 C18 1.410(4)
C17 H17A 1.0000
C18 C21 1.511(4)
C19 H19A 0.9800
C19 H19B 0.9800
C19 H19C 0.9800
C20 H20A 0.9800
C20 H20B 0.9800
C20 H20C 0.9800
C21 H21A 0.9800
C21 H21B 0.9800
C21 H21C 0.9800
C22 C23 1.529(4)
C22 H22A 0.9900
C22 H22B 0.9900
C23 C24 1.528(4)
C23 H23A 0.9900
C23 H23B 0.9900
C24 C25 1.504(4)
C24 H24A 0.9900
C24 H24B 0.9900
C25 O1 1.213(3)
C25 O2 1.323(3)
O2 H2O 0.9845
B1 F1 1.371(4)
B1 F2 1.379(4)
B1 F4 1.389(4)
B1 F3 1.392(4)

loop_
_geom_torsion_atom_site_label_1
_geom_torsion_atom_site_label_2
_geom_torsion_atom_site_label_3
_geom_torsion_atom_site_label_4
_geom_torsion
C4 C1 C2 C3 0.1(2)
C5 C1 C2 C3 173.3(3)
Rh1 C1 C2 C3 -68.14(16)
C4 C1 C2 C7 -172.8(3)
C5 C1 C2 C7 0.5(6)
Rh1 C1 C2 C7 119.0(3)
C4 C1 C2 Rh1 68.20(16)
C5 C1 C2 Rh1 -118.6(4)
C1 C2 C3 C4 -0.1(2)
C7 C2 C3 C4 172.9(3)
Rh1 C2 C3 C4 -68.46(16)
C1 C2 C3 C9 -170.0(4)
C7 C2 C3 C9 2.9(6)
Rh1 C2 C3 C9 121.6(4)
C1 C2 C3 Rh1 68.40(16)
C7 C2 C3 Rh1 -118.7(4)
C2 C3 C4 C1 0.1(2)
C9 C3 C4 C1 170.2(3)
Rh1 C3 C4 C1 -68.34(15)
C2 C3 C4 C11 -174.1(3)
C9 C3 C4 C11 -4.0(6)
Rh1 C3 C4 C11 117.5(4)
C2 C3 C4 Rh1 68.40(16)
C9 C3 C4 Rh1 -121.5(4)
C2 C1 C4 C3 -0.1(2)
C5 C1 C4 C3 -173.5(3)
Rh1 C1 C4 C3 68.35(16)
C2 C1 C4 C11 174.2(3)
C5 C1 C4 C11 0.7(6)
Rh1 C1 C4 C11 -117.4(3)
C2 C1 C4 Rh1 -68.41(16)
C5 C1 C4 Rh1 118.1(3)
C2 C1 C5 C6 -85.2(4)
C4 C1 C5 C6 85.5(4)
Rh1 C1 C5 C6 179.1(3)
C1 C2 C7 C8 92.0(4)
C3 C2 C7 C8 -77.9(5)
Rh1 C2 C7 C8 -172.4(3)
C4 C3 C9 C10 159.8(4)
C2 C3 C9 C10 -34.3(5)
Rh1 C3 C9 C10 63.1(4)
C4 C3 C9 C10' 29.6(9)
C2 C3 C9 C10' -164.5(8)
Rh1 C3 C9 C10' -67.1(9)
C3 C4 C11 C12 78.2(5)
C1 C4 C11 C12 -93.6(5)
Rh1 C4 C11 C12 172.7(3)
C18 C13 C14 C15 -1.0(4)
C22 C13 C14 C15 -179.5(2)
Rh1 C13 C14 C15 55.4(2)
C18 C13 C14 C19 179.9(3)
C22 C13 C14 C19 1.4(4)
Rh1 C13 C14 C19 -123.7(3)
C18 C13 C14 Rh1 -56.4(2)
C22 C13 C14 Rh1 125.1(2)
C13 C14 C15 C16 -0.3(4)
C19 C14 C15 C16 178.8(3)
Rh1 C14 C15 C16 55.2(2)
C13 C14 C15 Rh1 -55.5(2)
C19 C14 C15 Rh1 123.6(2)
C14 C15 C16 C17 1.0(4)
Rh1 C15 C16 C17 56.2(2)
C14 C15 C16 C20 179.9(3)
Rh1 C15 C16 C20 -124.9(3)
C14 C15 C16 Rh1 -55.2(2)
C15 C16 C17 C18 -0.4(4)
C20 C16 C17 C18 -179.3(3)
Rh1 C16 C17 C18 55.9(2)
C15 C16 C17 Rh1 -56.3(2)
C20 C16 C17 Rh1 124.8(3)
C16 C17 C18 C13 -0.9(4)
Rh1 C17 C18 C13 55.0(2)
C16 C17 C18 C21 178.6(3)
Rh1 C17 C18 C21 -125.5(2)
C16 C17 C18 Rh1 -55.9(2)
C14 C13 C18 C17 1.6(4)
C22 C13 C18 C17 -179.9(2)
Rh1 C13 C18 C17 -54.8(2)
C14 C13 C18 C21 -177.9(3)
C22 C13 C18 C21 0.6(4)
Rh1 C13 C18 C21 125.7(3)
C14 C13 C18 Rh1 56.4(2)
C22 C13 C18 Rh1 -125.1(2)
C18 C13 C22 C23 -78.9(3)
C14 C13 C22 C23 99.6(3)
Rh1 C13 C22 C23 -169.7(2)
C13 C22 C23 C24 -174.5(2)
C22 C23 C24 C25 80.4(3)
C23 C24 C25 O1 7.9(4)
C23 C24 C25 O2 -172.9(2)
